data_7000321
loop_
_publ_author_name
'Chrappov\'a, Jana'
'Schwendt, Peter'
'Siv\'ak, Michal'
'Repisk\'y, Michal'
'Malkin, Vladimir G.'
'Marek, Jarom\'ir'

_publ_section_title
;
 Dinuclear fluoro-peroxovanadium(v) complexes with symmetric and
 asymmetric peroxo bridges: syntheses, structures and DFT studies
;
_journal_issue 3
_journal_name_full 'Dalton Transactions'
_journal_page_first 465
_journal_page_last 473
_journal_paper_doi 10.1039/b813228c
_journal_year 2009
_chemical_formula_moiety 'F O10 V2, H2 O, 3(Cs)'
_chemical_formula_sum 'Cs3 F H2 O11 V2'
_chemical_formula_weight 697.63
_chemical_name_systematic
;
?
;
_space_group_IT_number 61
_symmetry_cell_setting orthorhombic
_symmetry_space_group_name_Hall '-P 2ac 2ab'
_symmetry_space_group_name_H-M 'P b c a'
_atom_sites_solution_hydrogens geom
_atom_sites_solution_primary direct
_atom_sites_solution_secondary difmap
_audit_creation_method SHELXL-97
_cell_angle_alpha 90.00
_cell_angle_beta 90.00
_cell_angle_gamma 90.00
_cell_formula_units_Z 8
_cell_length_a 12.8867(7)
_cell_length_b 12.6332(8)
_cell_length_c 15.1797(9)
_cell_measurement_reflns_used 3399
_cell_measurement_temperature 120(2)
_cell_measurement_theta_max 28.4955
_cell_measurement_theta_min 2.697
_cell_volume 2471.3(3)
_computing_cell_refinement 'CrysAlis RED (Oxford Diffraction)'
_computing_data_collection 'CrysAlis CCD (Oxford Diffraction)'
_computing_data_reduction 'CrysAlis RED (Oxford Diffraction)'
_computing_molecular_graphics 'ORTEP-III (Johnson & Burnett, 1996)'
_computing_publication_material
;
SHELXL-97 (Sheldrick, 1997), PARST (Nardelli, 1995)
;
_computing_structure_refinement 'SHELXL-97 (Sheldrick, 1997)'
_computing_structure_solution 'SHELXS-97 (Sheldrick, 1990)'
_diffrn_ambient_temperature 120(2)
_diffrn_detector_area_resol_mean 16.3
_diffrn_measured_fraction_theta_full 0.964
_diffrn_measured_fraction_theta_max 0.964
_diffrn_measurement_device_type 'Kuma KM4 + CCD'
_diffrn_measurement_method 'rotation method, \w--scan'
_diffrn_radiation_monochromator 'Enhance (Oxford Diffraction)'
_diffrn_radiation_source 'fine-focus sealed tube'
_diffrn_radiation_type MoK\a
_diffrn_radiation_wavelength 0.71073
_diffrn_reflns_av_R_equivalents 0.0330
_diffrn_reflns_av_sigmaI/netI 0.0188
_diffrn_reflns_limit_h_max 15
_diffrn_reflns_limit_h_min -14
_diffrn_reflns_limit_k_max 12
_diffrn_reflns_limit_k_min -13
_diffrn_reflns_limit_l_max 18
_diffrn_reflns_limit_l_min -18
_diffrn_reflns_number 10341
_diffrn_reflns_theta_full 25.00
_diffrn_reflns_theta_max 25.00
_diffrn_reflns_theta_min 3.49
_diffrn_standards_number 0
_exptl_absorpt_coefficient_mu 10.278
_exptl_absorpt_correction_T_max 0.39009
_exptl_absorpt_correction_T_min 0.07214
_exptl_absorpt_correction_type analytical
_exptl_absorpt_process_details 'CrysAlis RED (Oxford Diffraction)'
_exptl_crystal_colour 'orange ?'
_exptl_crystal_density_diffrn 3.750
_exptl_crystal_density_method 'not measured'
_exptl_crystal_description prism
_exptl_crystal_F_000 2480
_exptl_crystal_size_max 0.30
_exptl_crystal_size_mid 0.25
_exptl_crystal_size_min 0.1
_refine_diff_density_max 0.479
_refine_diff_density_min -0.548
_refine_diff_density_rms 0.133
_refine_ls_extinction_coef 0.00161(5)
_refine_ls_extinction_expression Fc^*^=kFc[1+0.001xFc^2^\l^3^/sin(2\q)]^-1/4^
_refine_ls_extinction_method SHELXL
_refine_ls_goodness_of_fit_ref 1.140
_refine_ls_hydrogen_treatment mixed
_refine_ls_matrix_type full
_refine_ls_number_parameters 163
_refine_ls_number_reflns 2096
_refine_ls_number_restraints 0
_refine_ls_restrained_S_all 1.140
_refine_ls_R_factor_all 0.0213
_refine_ls_R_factor_gt 0.0194
_refine_ls_shift/su_max 0.001
_refine_ls_shift/su_mean 0.000
_refine_ls_structure_factor_coef Fsqd
_refine_ls_weighting_details 'calc w=1/[\s^2^(Fo^2^)+(0.0150P)^2^+10.0000P] where P=(Fo^2^+2Fc^2^)/3'
_refine_ls_weighting_scheme calc
_refine_ls_wR_factor_gt 0.0421
_refine_ls_wR_factor_ref 0.0429
_reflns_number_gt 2010
_reflns_number_total 2096
_reflns_threshold_expression >2sigma(I)
_cod_data_source_file b813228c.txt
_cod_data_source_block fp_2_4
_cod_depositor_comments
;
The following automatic conversions were performed:
'_symmetry_cell_setting' value 'Orthorhombic' changed to 'orthorhombic'
according to '/home/saulius/struct/CIF-dictionaries/cif_core.dic'
dictionary named 'cif_core.dic' version 2.4.1 from 2010-06-29.

Automatic conversion script
Id: cif_fix_enum 1527 2010-12-29 10:47:43Z saulius 
;
_cod_original_sg_symbol_Hall '-P 2ac 2ab '
_cod_database_code 7000321

loop_
_symmetry_equiv_pos_as_xyz
'x, y, z'
'-x+1/2, -y, z+1/2'
'-x, y+1/2, -z+1/2'
'x+1/2, -y+1/2, -z'
'-x, -y, -z'
'x-1/2, y, -z-1/2'
'x, -y-1/2, z-1/2'
'-x-1/2, y-1/2, z'

loop_
_atom_site_label
_atom_site_type_symbol
_atom_site_fract_x
_atom_site_fract_y
_atom_site_fract_z
_atom_site_U_iso_or_equiv
_atom_site_adp_type
_atom_site_occupancy
_atom_site_symmetry_multiplicity
_atom_site_calc_flag
_atom_site_refinement_flags
_atom_site_disorder_assembly
_atom_site_disorder_group
Cs1 Cs 0.119948(19) 0.07813(2) 0.100986(18) 0.01496(9) Uani 1 1 d . . .
Cs2 Cs 0.11301(2) 0.14753(2) 0.432333(17) 0.01498(10) Uani 1 1 d . . .
Cs3 Cs 0.129729(19) 0.77122(2) 0.230517(18) 0.01481(9) Uani 1 1 d . . .
V1 V 0.08971(5) 0.44879(6) 0.16613(5) 0.01103(16) Uani 1 1 d . . .
V2 V 0.16975(5) 0.46016(6) 0.35332(5) 0.01226(17) Uani 1 1 d . . .
O1 O 0.0380(2) 0.3195(3) 0.1228(2) 0.0165(7) Uani 1 1 d . . .
O2 O 0.1503(2) 0.3174(3) 0.1395(2) 0.0178(7) Uani 1 1 d . . .
O3 O -0.0420(2) 0.4847(2) 0.2094(2) 0.0146(6) Uani 1 1 d . . .
O4 O 0.0409(2) 0.5449(2) 0.2522(2) 0.0144(7) Uani 1 1 d . . .
O5 O 0.1108(2) 0.5213(3) 0.0807(2) 0.0179(7) Uani 1 1 d . . .
O6 O 0.2251(2) 0.4662(2) 0.23434(19) 0.0130(6) Uani 1 1 d . . .
O7 O 0.2334(2) 0.5663(2) 0.2827(2) 0.0161(7) Uani 1 1 d . . .
O8 O 0.0483(2) 0.3916(3) 0.3930(2) 0.0178(7) Uani 1 1 d . . .
O9 O 0.0933(2) 0.3439(2) 0.3130(2) 0.0150(7) Uani 1 1 d . . .
O10 O 0.2631(2) 0.4067(3) 0.4071(2) 0.0204(7) Uani 1 1 d . . .
F11 F 0.1332(2) 0.5706(2) 0.43273(18) 0.0243(6) Uani 1 1 d . . .
O12 O 0.3675(3) 0.2550(4) 0.5305(3) 0.0313(9) Uani 1 1 d . . .
H1 H 0.339(5) 0.294(6) 0.499(4) 0.035(19) Uiso 1 1 d . . .
H2 H 0.372(5) 0.203(7) 0.501(5) 0.06(3) Uiso 1 1 d . . .

loop_
_atom_site_aniso_label
_atom_site_aniso_U_11
_atom_site_aniso_U_22
_atom_site_aniso_U_33
_atom_site_aniso_U_23
_atom_site_aniso_U_13
_atom_site_aniso_U_12
Cs1 0.01640(15) 0.01405(17) 0.01443(15) 0.00088(11) 0.00025(10) -0.00042(10)
Cs2 0.01922(15) 0.01320(17) 0.01252(15) 0.00024(11) 0.00105(10) 0.00146(10)
Cs3 0.01249(14) 0.01022(17) 0.02171(16) 0.00050(11) 0.00054(10) 0.00036(9)
V1 0.0110(3) 0.0099(4) 0.0121(4) 0.0003(3) 0.0006(3) -0.0004(3)
V2 0.0130(4) 0.0112(4) 0.0126(4) -0.0005(3) -0.0011(3) 0.0001(3)
O1 0.0169(15) 0.0159(18) 0.0168(16) -0.0028(13) -0.0023(12) -0.0020(13)
O2 0.0138(14) 0.0157(18) 0.0239(17) -0.0045(14) -0.0011(13) 0.0014(13)
O3 0.0114(14) 0.0124(17) 0.0200(16) -0.0012(13) -0.0024(12) -0.0016(12)
O4 0.0099(14) 0.0115(17) 0.0218(16) -0.0019(13) 0.0013(12) -0.0020(12)
O5 0.0199(16) 0.0166(18) 0.0172(16) 0.0034(14) 0.0020(12) -0.0005(13)
O6 0.0142(14) 0.0095(16) 0.0153(15) -0.0018(13) 0.0008(12) -0.0005(12)
O7 0.0186(15) 0.0098(17) 0.0199(16) -0.0032(13) -0.0015(13) -0.0025(12)
O8 0.0172(15) 0.0194(19) 0.0168(16) -0.0007(14) 0.0039(12) -0.0006(13)
O9 0.0149(15) 0.0139(17) 0.0162(16) -0.0007(13) 0.0002(12) 0.0010(12)
O10 0.0183(16) 0.024(2) 0.0185(16) 0.0009(14) -0.0051(13) 0.0009(14)
F11 0.0306(15) 0.0191(16) 0.0232(14) -0.0096(12) 0.0022(12) 0.0006(12)
O12 0.055(3) 0.018(2) 0.0209(19) 0.0013(19) 0.0010(18) 0.0034(19)

loop_
_atom_type_symbol
_atom_type_description
_atom_type_scat_dispersion_real
_atom_type_scat_dispersion_imag
_atom_type_scat_source
Cs Cs -0.3680 2.1192 'International Tables Vol C Tables 4.2.6.8 and 6.1.1.4'
F F 0.0171 0.0103 'International Tables Vol C Tables 4.2.6.8 and 6.1.1.4'
H H 0.0000 0.0000 'International Tables Vol C Tables 4.2.6.8 and 6.1.1.4'
O O 0.0106 0.0060 'International Tables Vol C Tables 4.2.6.8 and 6.1.1.4'
V V 0.3005 0.5294 'International Tables Vol C Tables 4.2.6.8 and 6.1.1.4'

loop_
_geom_angle_atom_site_label_1
_geom_angle_atom_site_label_2
_geom_angle_atom_site_label_3
_geom_angle
_geom_angle_site_symmetry_1
_geom_angle_site_symmetry_3
_geom_angle_publ_flag
O4 Cs1 O2 94.68(8) 3_545 . ?
O4 Cs1 F11 122.60(7) 3_545 7_565 ?
O2 Cs1 F11 136.14(8) . 7_565 ?
O4 Cs1 O6 84.32(7) 3_545 8_655 ?
O2 Cs1 O6 103.56(8) . 8_655 ?
F11 Cs1 O6 102.44(7) 7_565 8_655 ?
O4 Cs1 O8 54.70(8) 3_545 3_545 ?
O2 Cs1 O8 142.79(8) . 3_545 ?
F11 Cs1 O8 67.92(7) 7_565 3_545 ?
O6 Cs1 O8 94.57(8) 8_655 3_545 ?
O4 Cs1 O1 80.49(8) 3_545 . ?
O2 Cs1 O1 26.66(7) . . ?
F11 Cs1 O1 130.98(7) 7_565 . ?
O6 Cs1 O1 123.94(7) 8_655 . ?
O8 Cs1 O1 117.92(8) 3_545 . ?
O4 Cs1 O3 26.47(7) 3_545 3_545 ?
O2 Cs1 O3 102.97(8) . 3_545 ?
F11 Cs1 O3 120.75(7) 7_565 3_545 ?
O6 Cs1 O3 58.06(7) 8_655 3_545 ?
O8 Cs1 O3 60.11(7) 3_545 3_545 ?
O1 Cs1 O3 98.60(7) . 3_545 ?
O4 Cs1 F11 56.08(7) 3_545 3_545 ?
O2 Cs1 F11 100.48(7) . 3_545 ?
F11 Cs1 F11 84.92(7) 7_565 3_545 ?
O6 Cs1 F11 134.96(7) 8_655 3_545 ?
O8 Cs1 F11 46.75(7) 3_545 3_545 ?
O1 Cs1 F11 73.83(7) . 3_545 ?
O3 Cs1 F11 79.79(7) 3_545 3_545 ?
O4 Cs1 O8 121.26(7) 3_545 7_565 ?
O2 Cs1 O8 95.88(8) . 7_565 ?
F11 Cs1 O8 46.87(7) 7_565 7_565 ?
O6 Cs1 O8 146.56(8) 8_655 7_565 ?
O8 Cs1 O8 85.59(8) 3_545 7_565 ?
O1 Cs1 O8 84.15(8) . 7_565 ?
O3 Cs1 O8 142.70(7) 3_545 7_565 ?
F11 Cs1 O8 65.17(7) 3_545 7_565 ?
O4 Cs1 O7 77.13(7) 3_545 8_655 ?
O2 Cs1 O7 79.45(8) . 8_655 ?
F11 Cs1 O7 127.31(7) 7_565 8_655 ?
O6 Cs1 O7 25.82(7) 8_655 8_655 ?
O8 Cs1 O7 109.02(8) 3_545 8_655 ?
O1 Cs1 O7 98.15(7) . 8_655 ?
O3 Cs1 O7 55.36(7) 3_545 8_655 ?
F11 Cs1 O7 133.16(7) 3_545 8_655 ?
O8 Cs1 O7 161.50(7) 7_565 8_655 ?
O4 Cs1 O10 168.22(7) 3_545 7_565 ?
O2 Cs1 O10 92.22(8) . 7_565 ?
F11 Cs1 O10 47.43(7) 7_565 7_565 ?
O6 Cs1 O10 103.33(7) 8_655 7_565 ?
O8 Cs1 O10 115.05(8) 3_545 7_565 ?
O1 Cs1 O10 101.96(8) . 7_565 ?
O3 Cs1 O10 158.08(7) 3_545 7_565 ?
F11 Cs1 O10 113.21(7) 3_545 7_565 ?
O8 Cs1 O10 48.32(7) 7_565 7_565 ?
O7 Cs1 O10 113.59(7) 8_655 7_565 ?
O4 Cs1 O5 133.91(7) 3_545 8_655 ?
O2 Cs1 O5 95.16(8) . 8_655 ?
F11 Cs1 O5 76.01(7) 7_565 8_655 ?
O6 Cs1 O5 49.60(7) 8_655 8_655 ?
O8 Cs1 O5 120.94(8) 3_545 8_655 ?
O1 Cs1 O5 121.09(8) . 8_655 ?
O3 Cs1 O5 107.63(7) 3_545 8_655 ?
F11 Cs1 O5 160.75(7) 3_545 8_655 ?
O8 Cs1 O5 102.29(7) 7_565 8_655 ?
O7 Cs1 O5 60.75(7) 8_655 8_655 ?
O10 Cs1 O5 54.59(7) 7_565 8_655 ?
O1 Cs2 O9 114.67(8) 7_566 . ?
O1 Cs2 O5 53.69(8) 7_566 7_566 ?
O9 Cs2 O5 168.33(8) . 7_566 ?
O1 Cs2 O3 130.26(8) 7_566 3_545 ?
O9 Cs2 O3 95.84(8) . 3_545 ?
O5 Cs2 O3 92.56(8) 7_566 3_545 ?
O1 Cs2 O7 155.45(8) 7_566 8_655 ?
O9 Cs2 O7 83.76(8) . 8_655 ?
O5 Cs2 O7 107.59(8) 7_566 8_655 ?
O3 Cs2 O7 58.45(7) 3_545 8_655 ?
O1 Cs2 O2 26.93(7) 7_566 7_566 ?
O9 Cs2 O2 118.46(8) . 7_566 ?
O5 Cs2 O2 52.07(8) 7_566 7_566 ?
O3 Cs2 O2 144.24(8) 3_545 7_566 ?
O7 Cs2 O2 130.54(8) 8_655 7_566 ?
O1 Cs2 O8 87.90(8) 7_566 . ?
O9 Cs2 O8 26.77(8) . . ?
O5 Cs2 O8 141.57(8) 7_566 . ?
O3 Cs2 O8 115.13(8) 3_545 . ?
O7 Cs2 O8 109.55(8) 8_655 . ?
O2 Cs2 O8 95.01(8) 7_566 . ?
O1 Cs2 O5 81.21(8) 7_566 3_545 ?
O9 Cs2 O5 106.37(8) . 3_545 ?
O5 Cs2 O5 72.75(9) 7_566 3_545 ?
O3 Cs2 O5 51.90(7) 3_545 3_545 ?
O7 Cs2 O5 110.17(8) 8_655 3_545 ?
O2 Cs2 O5 104.84(8) 7_566 3_545 ?
O8 Cs2 O5 102.89(8) . 3_545 ?
O1 Cs2 F11 109.76(7) 7_566 8_655 ?
O9 Cs2 F11 108.02(7) . 8_655 ?
O5 Cs2 F11 79.13(7) 7_566 8_655 ?
O3 Cs2 F11 95.42(7) 3_545 8_655 ?
O7 Cs2 F11 46.62(7) 8_655 8_655 ?
O2 Cs2 F11 83.92(7) 7_566 8_655 ?
O8 Cs2 F11 121.12(7) . 8_655 ?
O5 Cs2 F11 134.41(7) 3_545 8_655 ?
O1 Cs2 O12 60.56(8) 7_566 4_456 ?
O9 Cs2 O12 74.50(9) . 4_456 ?
O5 Cs2 O12 96.81(9) 7_566 4_456 ?
O3 Cs2 O12 94.57(9) 3_545 4_456 ?
O7 Cs2 O12 143.53(9) 8_655 4_456 ?
O2 Cs2 O12 85.85(9) 7_566 4_456 ?
O8 Cs2 O12 56.94(10) . 4_456 ?
O5 Cs2 O12 51.66(10) 3_545 4_456 ?
F11 Cs2 O12 169.37(8) 8_655 4_456 ?
O1 Cs2 O10 111.61(8) 7_566 8_655 ?
O9 Cs2 O10 132.95(8) . 8_655 ?
O5 Cs2 O10 58.64(8) 7_566 8_655 ?
O3 Cs2 O10 58.52(7) 3_545 8_655 ?
O7 Cs2 O10 49.46(7) 8_655 8_655 ?
O2 Cs2 O10 99.25(8) 7_566 8_655 ?
O8 Cs2 O10 158.95(7) . 8_655 ?
O5 Cs2 O10 88.38(8) 3_545 8_655 ?
F11 Cs2 O10 46.11(7) 8_655 8_655 ?
O12 Cs2 O10 139.26(10) 4_456 8_655 ?
O1 Cs2 O4 126.53(7) 7_566 3_545 ?
O9 Cs2 O4 77.96(7) . 3_545 ?
O5 Cs2 O4 107.85(8) 7_566 3_545 ?
O3 Cs2 O4 23.12(7) 3_545 3_545 ?
O7 Cs2 O4 71.19(7) 8_655 3_545 ?
O2 Cs2 O4 151.30(7) 7_566 3_545 ?
O8 Cs2 O4 93.23(7) . 3_545 ?
O5 Cs2 O4 46.47(7) 3_545 3_545 ?
F11 Cs2 O4 114.76(6) 8_655 3_545 ?
O12 Cs2 O4 75.80(8) 4_456 3_545 ?
O10 Cs2 O4 81.62(7) 8_655 3_545 ?
O7 Cs3 O12 99.37(11) . 2_564 ?
O7 Cs3 O3 147.14(8) . 3 ?
O12 Cs3 O3 113.32(11) 2_564 3 ?
O7 Cs3 O9 136.28(8) . 3 ?
O12 Cs3 O9 80.24(10) 2_564 3 ?
O3 Cs3 O9 57.23(8) 3 3 ?
O7 Cs3 O6 114.23(8) . 8_665 ?
O12 Cs3 O6 95.62(10) 2_564 8_665 ?
O3 Cs3 O6 61.08(7) 3 8_665 ?
O9 Cs3 O6 109.27(8) 3 8_665 ?
O7 Cs3 O4 48.99(8) . . ?
O12 Cs3 O4 90.57(10) 2_564 . ?
O3 Cs3 O4 130.16(8) 3 . ?
O9 Cs3 O4 87.33(8) 3 . ?
O6 Cs3 O4 163.02(8) 8_665 . ?
O7 Cs3 O1 106.43(8) . 3 ?
O12 Cs3 O1 136.79(10) 2_564 3 ?
O3 Cs3 O1 50.83(8) 3 3 ?
O9 Cs3 O1 57.14(8) 3 3 ?
O6 Cs3 O1 104.27(8) 8_665 3 ?
O4 Cs3 O1 81.42(8) . 3 ?
O7 Cs3 O2 82.99(8) . 8_665 ?
O12 Cs3 O2 65.24(10) 2_564 8_665 ?
O3 Cs3 O2 107.11(8) 3 8_665 ?
O9 Cs3 O2 132.55(8) 3 8_665 ?
O6 Cs3 O2 47.84(8) 8_665 8_665 ?
O4 Cs3 O2 122.70(8) . 8_665 ?
O1 Cs3 O2 150.73(8) 3 8_665 ?
O7 Cs3 O8 147.58(8) . 3 ?
O12 Cs3 O8 59.86(11) 2_564 3 ?
O3 Cs3 O8 60.76(8) 3 3 ?
O9 Cs3 O8 26.22(7) 3 3 ?
O6 Cs3 O8 93.63(8) 8_665 3 ?
O4 Cs3 O8 103.13(8) . 3 ?
O1 Cs3 O8 80.66(7) 3 3 ?
O2 Cs3 O8 106.44(8) 8_665 3 ?
O7 Cs3 O10 92.53(8) . 8_665 ?
O12 Cs3 O10 144.82(10) 2_564 8_665 ?
O3 Cs3 O10 58.81(8) 3 8_665 ?
O9 Cs3 O10 112.92(8) 3 8_665 ?
O6 Cs3 O10 49.58(7) 8_665 8_665 ?
O4 Cs3 O10 121.37(8) . 8_665 ?
O1 Cs3 O10 68.45(7) 3 8_665 ?
O2 Cs3 O10 83.75(7) 8_665 8_665 ?
O8 Cs3 O10 118.97(8) 3 8_665 ?
O7 Cs3 V1 134.59(6) . 3 ?
O12 Cs3 V1 117.80(9) 2_564 3 ?
O3 Cs3 V1 27.67(5) 3 3 ?
O9 Cs3 V1 41.17(6) 3 3 ?
O6 Cs3 V1 88.46(5) 8_665 3 ?
O4 Cs3 V1 102.61(5) . 3 ?
O1 Cs3 V1 28.16(6) 3 3 ?
O2 Cs3 V1 134.68(6) 8_665 3 ?
O8 Cs3 V1 57.95(5) 3 3 ?
O10 Cs3 V1 72.35(5) 8_665 3 ?
O7 Cs3 V2 95.98(6) . 8_665 ?
O12 Cs3 V2 121.52(8) 2_564 8_665 ?
O3 Cs3 V2 64.66(5) 3 8_665 ?
O9 Cs3 V2 121.73(6) 3 8_665 ?
O6 Cs3 V2 28.52(5) 8_665 8_665 ?
O4 Cs3 V2 138.03(6) . 8_665 ?
O1 Cs3 V2 89.90(6) 3 8_665 ?
O2 Cs3 V2 61.25(6) 8_665 8_665 ?
O8 Cs3 V2 115.90(6) 3 8_665 ?
O10 Cs3 V2 23.58(5) 8_665 8_665 ?
V1 Cs3 V2 86.444(16) 3 8_665 ?
O5 V1 O3 107.28(15) . . ?
O5 V1 O2 105.00(16) . . ?
O3 V1 O2 131.71(14) . . ?
O5 V1 O1 105.77(15) . . ?
O3 V1 O1 90.66(13) . . ?
O2 V1 O1 46.01(13) . . ?
O5 V1 O4 104.34(16) . . ?
O3 V1 O4 45.75(12) . . ?
O2 V1 O4 148.66(14) . . ?
O1 V1 O4 132.89(13) . . ?
O5 V1 O6 101.71(14) . . ?
O3 V1 O6 124.77(12) . . ?
O2 V1 O6 81.29(13) . . ?
O1 V1 O6 124.98(13) . . ?
O4 V1 O6 82.22(12) . . ?
O5 V1 V2 132.17(12) . . ?
O3 V1 V2 88.19(9) . . ?
O2 V1 V2 95.87(10) . . ?
O1 V1 V2 119.33(10) . . ?
O4 V1 V2 55.52(9) . . ?
O6 V1 V2 39.39(8) . . ?
O5 V1 Cs2 53.92(12) . 7_565 ?
O3 V1 Cs2 118.71(9) . 7_565 ?
O2 V1 Cs2 58.55(10) . 7_565 ?
O1 V1 Cs2 54.43(9) . 7_565 ?
O4 V1 Cs2 152.33(10) . 7_565 ?
O6 V1 Cs2 116.42(8) . 7_565 ?
V2 V1 Cs2 150.87(3) . 7_565 ?
O5 V1 Cs2 56.04(11) . 3 ?
O3 V1 Cs2 51.34(9) . 3 ?
O2 V1 Cs2 139.57(10) . 3 ?
O1 V1 Cs2 100.75(9) . 3 ?
O4 V1 Cs2 68.34(9) . 3 ?
O6 V1 Cs2 133.99(9) . 3 ?
V2 V1 Cs2 123.70(3) . 3 ?
Cs2 V1 Cs2 84.303(15) 7_565 3 ?
O5 V1 Cs3 140.03(11) . 3_545 ?
O3 V1 Cs3 49.31(9) . 3_545 ?
O2 V1 Cs3 83.16(10) . 3_545 ?
O1 V1 Cs3 52.44(9) . 3_545 ?
O4 V1 Cs3 81.47(9) . 3_545 ?
O6 V1 Cs3 118.25(9) . 3_545 ?
V2 V1 Cs3 84.13(2) . 3_545 ?
Cs2 V1 Cs3 104.415(18) 7_565 3_545 ?
Cs2 V1 Cs3 92.190(16) 3 3_545 ?
O5 V1 Cs1 55.87(11) . 8_665 ?
O3 V1 Cs1 142.60(10) . 8_665 ?
O2 V1 Cs1 85.57(10) . 8_665 ?
O1 V1 Cs1 124.79(9) . 8_665 ?
O4 V1 Cs1 102.06(9) . 8_665 ?
O6 V1 Cs1 46.85(8) . 8_665 ?
V2 V1 Cs1 84.20(2) . 8_665 ?
Cs2 V1 Cs1 80.371(14) 7_565 8_665 ?
Cs2 V1 Cs1 104.758(17) 3 8_665 ?
Cs3 V1 Cs1 162.84(2) 3_545 8_665 ?
O5 V1 Cs3 67.49(12) . . ?
O3 V1 Cs3 78.24(9) . . ?
O2 V1 Cs3 148.41(10) . . ?
O1 V1 Cs3 164.03(10) . . ?
O4 V1 Cs3 42.36(9) . . ?
O6 V1 Cs3 70.99(9) . . ?
V2 V1 Cs3 72.25(2) . . ?
Cs2 V1 Cs3 121.375(19) 7_565 . ?
Cs2 V1 Cs3 63.354(12) 3 . ?
Cs3 V1 Cs3 123.062(18) 3_545 . ?
Cs1 V1 Cs3 64.550(12) 8_665 . ?
O10 V2 O9 103.33(15) . . ?
O10 V2 O8 105.45(15) . . ?
O9 V2 O8 46.20(13) . . ?
O10 V2 O7 105.12(15) . . ?
O9 V2 O7 126.57(13) . . ?
O8 V2 O7 149.37(14) . . ?
O10 V2 F11 99.90(15) . . ?
O9 V2 F11 130.71(13) . . ?
O8 V2 F11 85.91(13) . . ?
O7 V2 F11 86.95(13) . . ?
O10 V2 O6 102.38(15) . . ?
O9 V2 O6 85.41(13) . . ?
O8 V2 O6 128.25(13) . . ?
O7 V2 O6 44.82(12) . . ?
F11 V2 O6 130.62(13) . . ?
O10 V2 V1 135.56(12) . . ?
O9 V2 V1 58.42(10) . . ?
O8 V2 V1 89.73(10) . . ?
O7 V2 V1 69.59(9) . . ?
F11 V2 V1 123.04(9) . . ?
O6 V2 V1 41.79(8) . . ?
O10 V2 Cs1 64.79(12) . 7_566 ?
O9 V2 Cs1 97.65(10) . 7_566 ?
O8 V2 Cs1 59.45(10) . 7_566 ?
O7 V2 Cs1 135.37(9) . 7_566 ?
F11 V2 Cs1 55.35(9) . 7_566 ?
O6 V2 Cs1 167.16(9) . 7_566 ?
V1 V2 Cs1 148.79(3) . 7_566 ?
O10 V2 Cs2 63.62(12) . 8_665 ?
O9 V2 Cs2 164.86(9) . 8_665 ?
O8 V2 Cs2 141.64(10) . 8_665 ?
O7 V2 Cs2 55.24(9) . 8_665 ?
F11 V2 Cs2 62.15(8) . 8_665 ?
O6 V2 Cs2 89.92(9) . 8_665 ?
V1 V2 Cs2 124.64(3) . 8_665 ?
Cs1 V2 Cs2 83.934(15) 7_566 8_665 ?
O10 V2 Cs3 59.93(12) . 8_655 ?
O9 V2 Cs3 73.61(9) . 8_655 ?
O8 V2 Cs3 114.38(10) . 8_655 ?
O7 V2 Cs3 83.06(9) . 8_655 ?
F11 V2 Cs3 153.74(9) . 8_655 ?
O6 V2 Cs3 49.45(9) . 8_655 ?
V1 V2 Cs3 75.71(2) . 8_655 ?
Cs1 V2 Cs3 119.395(19) 7_566 8_655 ?
Cs2 V2 Cs3 92.433(16) 8_665 8_655 ?
O10 V2 Cs1 138.94(12) . 3 ?
O9 V2 Cs1 81.99(9) . 3 ?
O8 V2 Cs1 49.78(10) . 3 ?
O7 V2 Cs1 103.45(9) . 3 ?
F11 V2 Cs1 52.98(8) . 3 ?
O6 V2 Cs1 118.68(9) . 3 ?
V1 V2 Cs1 82.24(2) . 3 ?
Cs1 V2 Cs1 74.152(14) 7_566 3 ?
Cs2 V2 Cs1 112.778(19) 8_665 3 ?
Cs3 V2 Cs1 153.21(2) 8_655 3 ?
O10 V2 Cs2 65.67(12) . . ?
O9 V2 Cs2 42.46(9) . . ?
O8 V2 Cs2 48.08(10) . . ?
O7 V2 Cs2 154.23(10) . . ?
F11 V2 Cs2 117.79(9) . . ?
O6 V2 Cs2 111.51(9) . . ?
V1 V2 Cs2 99.47(2) . . ?
Cs1 V2 Cs2 64.693(13) 7_566 . ?
Cs2 V2 Cs2 128.012(19) 8_665 . ?
Cs3 V2 Cs2 71.476(14) 8_655 . ?
Cs1 V2 Cs2 97.813(16) 3 . ?
O2 O1 V1 66.84(17) . . ?
O2 O1 Cs2 81.67(17) . 7_565 ?
V1 O1 Cs2 95.72(12) . 7_565 ?
O2 O1 Cs3 123.2(2) . 3_545 ?
V1 O1 Cs3 99.40(12) . 3_545 ?
Cs2 O1 Cs3 154.49(10) 7_565 3_545 ?
O2 O1 Cs1 71.33(17) . . ?
V1 O1 Cs1 137.37(13) . . ?
Cs2 O1 Cs1 85.93(8) 7_565 . ?
Cs3 O1 Cs1 96.49(8) 3_545 . ?
O1 O2 V1 67.14(17) . . ?
O1 O2 Cs1 82.01(18) . . ?
V1 O2 Cs1 148.07(14) . . ?
O1 O2 Cs3 161.5(2) . 8_655 ?
V1 O2 Cs3 115.82(13) . 8_655 ?
Cs1 O2 Cs3 90.89(8) . 8_655 ?
O1 O2 Cs2 71.41(17) . 7_565 ?
V1 O2 Cs2 91.52(12) . 7_565 ?
Cs1 O2 Cs2 86.05(8) . 7_565 ?
Cs3 O2 Cs2 125.40(10) 8_655 7_565 ?
O4 O3 V1 67.67(16) . . ?
O4 O3 Cs3 126.4(2) . 3_545 ?
V1 O3 Cs3 103.01(12) . 3_545 ?
O4 O3 Cs2 100.27(19) . 3 ?
V1 O3 Cs2 100.60(12) . 3 ?
Cs3 O3 Cs2 132.78(9) 3_545 3 ?
O4 O3 Cs1 69.25(16) . 3 ?
V1 O3 Cs1 132.32(13) . 3 ?
Cs3 O3 Cs1 86.69(7) 3_545 3 ?
Cs2 O3 Cs1 106.24(9) 3 3 ?
O3 O4 V1 66.58(17) . . ?
O3 O4 Cs1 84.28(16) . 3 ?
V1 O4 Cs1 144.40(14) . 3 ?
O3 O4 Cs3 134.6(2) . . ?
V1 O4 Cs3 113.35(12) . . ?
Cs1 O4 Cs3 101.55(9) 3 . ?
O3 O4 Cs2 56.60(16) . 3 ?
V1 O4 Cs2 83.05(10) . 3 ?
Cs1 O4 Cs2 98.08(7) 3 3 ?
Cs3 O4 Cs2 78.01(7) . 3 ?
V1 O5 Cs2 101.26(15) . 7_565 ?
V1 O5 Cs2 100.09(13) . 3 ?
Cs2 O5 Cs2 107.25(9) 7_565 3 ?
V1 O5 Cs1 102.12(13) . 8_665 ?
Cs2 O5 Cs1 101.12(8) 7_565 8_665 ?
Cs2 O5 Cs1 139.45(10) 3 8_665 ?
O7 O6 V2 66.10(16) . . ?
O7 O6 V1 114.1(2) . . ?
V2 O6 V1 98.82(12) . . ?
O7 O6 Cs3 130.73(19) . 8_655 ?
V2 O6 Cs3 102.03(11) . 8_655 ?
V1 O6 Cs3 114.96(12) . 8_655 ?
O7 O6 Cs1 83.65(17) . 8_665 ?
V2 O6 Cs1 147.20(13) . 8_665 ?
V1 O6 Cs1 105.19(11) . 8_665 ?
Cs3 O6 Cs1 87.85(7) 8_655 8_665 ?
O6 O7 V2 69.08(16) . . ?
O6 O7 Cs3 125.20(19) . . ?
V2 O7 Cs3 124.18(13) . . ?
O6 O7 Cs2 132.87(19) . 8_665 ?
V2 O7 Cs2 95.35(11) . 8_665 ?
Cs3 O7 Cs2 100.72(8) . 8_665 ?
O6 O7 Cs1 70.53(16) . 8_665 ?
V2 O7 Cs1 137.65(13) . 8_665 ?
Cs3 O7 Cs1 89.73(8) . 8_665 ?
Cs2 O7 Cs1 102.85(8) 8_665 8_665 ?
O9 O8 V2 66.29(16) . . ?
O9 O8 Cs1 126.2(2) . 3 ?
V2 O8 Cs1 103.47(13) . 3 ?
O9 O8 Cs2 70.26(17) . . ?
V2 O8 Cs2 106.31(12) . . ?
Cs1 O8 Cs2 150.06(10) 3 . ?
O9 O8 Cs1 136.23(19) . 7_566 ?
V2 O8 Cs1 91.15(11) . 7_566 ?
Cs1 O8 Cs1 94.41(8) 3 7_566 ?
Cs2 O8 Cs1 82.11(7) . 7_566 ?
O9 O8 Cs3 67.73(16) . 3_545 ?
V2 O8 Cs3 126.94(13) . 3_545 ?
Cs1 O8 Cs3 83.45(7) 3 3_545 ?
Cs2 O8 Cs3 81.19(8) . 3_545 ?
Cs1 O8 Cs3 141.41(10) 7_566 3_545 ?
O8 O9 V2 67.50(17) . . ?
O8 O9 Cs2 82.97(18) . . ?
V2 O9 Cs2 113.35(13) . . ?
O8 O9 Cs3 86.05(17) . 3_545 ?
V2 O9 Cs3 142.47(14) . 3_545 ?
Cs2 O9 Cs3 87.88(8) . 3_545 ?
V2 O10 Cs2 91.84(14) . 8_665 ?
V2 O10 Cs3 96.49(13) . 8_655 ?
Cs2 O10 Cs3 109.63(9) 8_665 8_655 ?
V2 O10 Cs1 90.57(13) . 7_566 ?
Cs2 O10 Cs1 95.89(8) 8_665 7_566 ?
Cs3 O10 Cs1 153.20(11) 8_655 7_566 ?
V2 F11 Cs1 95.12(11) . 7_566 ?
V2 F11 Cs1 99.64(10) . 3 ?
Cs1 F11 Cs1 95.08(7) 7_566 3 ?
V2 F11 Cs2 88.31(9) . 8_665 ?
Cs1 F11 Cs2 102.81(8) 7_566 8_665 ?
Cs1 F11 Cs2 159.72(10) 3 8_665 ?
Cs3 O12 Cs2 82.24(10) 2_565 4_556 ?

loop_
_geom_bond_atom_site_label_1
_geom_bond_atom_site_label_2
_geom_bond_distance
_geom_bond_site_symmetry_2
_geom_bond_publ_flag
Cs1 O4 3.073(3) 3_545 ?
Cs1 O2 3.103(3) . ?
Cs1 F11 3.175(3) 7_565 ?
Cs1 O6 3.176(3) 8_655 ?
Cs1 O8 3.203(3) 3_545 ?
Cs1 O1 3.244(3) . ?
Cs1 O3 3.269(3) 3_545 ?
Cs1 F11 3.304(3) 3_545 ?
Cs1 O8 3.311(3) 7_565 ?
Cs1 O7 3.347(3) 8_655 ?
Cs1 O10 3.478(3) 7_565 ?
Cs1 O5 3.556(3) 8_655 ?
Cs2 O1 3.077(3) 7_566 ?
Cs2 O9 3.082(3) . ?
Cs2 O5 3.102(3) 7_566 ?
Cs2 O3 3.114(3) 3_545 ?
Cs2 O7 3.183(3) 8_655 ?
Cs2 O2 3.212(3) 7_566 ?
Cs2 O8 3.250(3) . ?
Cs2 O5 3.302(3) 3_545 ?
Cs2 F11 3.412(3) 8_655 ?
Cs2 O12 3.442(4) 4_456 ?
Cs2 O10 3.457(3) 8_655 ?
Cs2 O4 3.670(3) 3_545 ?
Cs3 O7 3.019(3) . ?
Cs3 O12 3.055(4) 2_564 ?
Cs3 O3 3.063(3) 3 ?
Cs3 O9 3.089(3) 3 ?
Cs3 O6 3.093(3) 8_665 ?
Cs3 O4 3.097(3) . ?
Cs3 O1 3.162(3) 3 ?
Cs3 O2 3.207(3) 8_665 ?
Cs3 O8 3.330(3) 3 ?
Cs3 O10 3.467(3) 8_665 ?
Cs3 V1 3.9358(8) 3 ?
Cs3 V2 3.9811(8) 8_665 ?
V1 O5 1.611(3) . ?
V1 O3 1.876(3) . ?
V1 O2 1.879(3) . ?
V1 O1 1.883(3) . ?
V1 O4 1.891(3) . ?
V1 O6 2.041(3) . ?
V1 V2 3.0265(10) . ?
V1 Cs2 3.7637(8) 7_565 ?
V1 Cs2 3.9195(8) 3 ?
V1 Cs3 3.9358(8) 3_545 ?
V1 Cs1 4.2008(8) 8_665 ?
V2 O10 1.603(3) . ?
V2 O9 1.871(3) . ?
V2 O8 1.888(3) . ?
V2 O7 1.902(3) . ?
V2 F11 1.903(3) . ?
V2 O6 1.944(3) . ?
V2 Cs1 3.8444(8) 7_566 ?
V2 Cs2 3.8572(8) 8_665 ?
V2 Cs3 3.9811(8) 8_655 ?
V2 Cs1 4.0792(8) 3 ?
O1 O2 1.470(4) . ?
O1 Cs2 3.077(3) 7_565 ?
O1 Cs3 3.162(3) 3_545 ?
O2 Cs3 3.207(3) 8_655 ?
O2 Cs2 3.212(3) 7_565 ?
O3 O4 1.465(4) . ?
O3 Cs3 3.063(3) 3_545 ?
O3 Cs2 3.114(3) 3 ?
O3 Cs1 3.269(3) 3 ?
O4 Cs1 3.073(3) 3 ?
O4 Cs2 3.670(3) 3 ?
O5 Cs2 3.102(3) 7_565 ?
O5 Cs2 3.302(3) 3 ?
O5 Cs1 3.556(3) 8_665 ?
O6 O7 1.467(4) . ?
O6 Cs3 3.093(3) 8_655 ?
O6 Cs1 3.176(3) 8_665 ?
O7 Cs2 3.183(3) 8_665 ?
O7 Cs1 3.347(3) 8_665 ?
O8 O9 1.475(4) . ?
O8 Cs1 3.203(3) 3 ?
O8 Cs1 3.311(3) 7_566 ?
O8 Cs3 3.330(3) 3_545 ?
O9 Cs3 3.089(3) 3_545 ?
O10 Cs2 3.457(3) 8_665 ?
O10 Cs3 3.467(3) 8_655 ?
O10 Cs1 3.478(3) 7_566 ?
F11 Cs1 3.175(3) 7_566 ?
F11 Cs1 3.304(3) 3 ?
F11 Cs2 3.412(3) 8_665 ?
O12 Cs3 3.055(4) 2_565 ?
O12 Cs2 3.442(4) 4_556 ?
